data_7157875
loop_
_publ_author_name
'Gao, Erhui'
'Peng, Cheng'
'Zhang, Jingyi'
'Wang, Xiao-Na'
'Chang, Junbiao'

_publ_section_title
;
 Metal-free hydroalkoxylation of ynesulfonamides with esters.
;
_journal_issue 10
_journal_name_full 'Organic &amp; biomolecular chemistry'
_journal_page_first 2182
_journal_page_last 2185
_journal_paper_doi 10.1039/d0ob02575e
_journal_volume 19
_journal_year 2021
_chemical_formula_moiety 'C19 H23 N O3 S'
_chemical_formula_sum 'C19 H23 N O3 S'
_chemical_formula_weight 345.44
_space_group_crystal_system monoclinic
_space_group_IT_number 14
_space_group_name_Hall '-P 2ybc'
_space_group_name_H-M_alt 'P 1 21/c 1'
_atom_sites_solution_hydrogens geom
_atom_sites_solution_primary direct
_audit_creation_date 2018-08-10
_audit_creation_method
;
Olex2 1.2
(compiled 2018.05.29 svn.r3508 for OlexSys, GUI svn.r5506)
;
_audit_update_record
;
2019-10-04 deposited with the CCDC.	2021-02-10 downloaded from the CCDC.
;
_cell_angle_alpha 90
_cell_angle_beta 100.670(2)
_cell_angle_gamma 90
_cell_formula_units_Z 8
_cell_length_a 10.6472(2)
_cell_length_b 32.4978(6)
_cell_length_c 11.2031(2)
_cell_measurement_reflns_used 5053
_cell_measurement_temperature 293(2)
_cell_measurement_theta_max 70.6940
_cell_measurement_theta_min 4.2320
_cell_volume 3809.37(12)
_computing_cell_refinement
;
CrysAlisPro, Agilent Technologies,
Version 1.171.37.35 (release 13-08-2014 CrysAlis171 .NET)
(compiled Aug 13 2014,18:06:01)
;
_computing_data_collection
;
CrysAlisPro, Agilent Technologies,
Version 1.171.37.35 (release 13-08-2014 CrysAlis171 .NET)
(compiled Aug 13 2014,18:06:01)
;
_computing_data_reduction
;
CrysAlisPro, Agilent Technologies,
Version 1.171.37.35 (release 13-08-2014 CrysAlis171 .NET)
(compiled Aug 13 2014,18:06:01)
;
_computing_molecular_graphics 'Olex2 (Dolomanov et al., 2009)'
_computing_publication_material 'Olex2 (Dolomanov et al., 2009)'
_computing_structure_refinement 'ShelXL (Sheldrick, 2015)'
_computing_structure_solution 'ShelXS (Sheldrick, 2008)'
_diffrn_ambient_temperature 293(2)
_diffrn_detector 'CCD plate'
_diffrn_detector_area_resol_mean 16.2312
_diffrn_detector_type Eos
_diffrn_measured_fraction_theta_full 1.000
_diffrn_measured_fraction_theta_max 1.000
_diffrn_measurement_details
;
#__ type_ start__ end____ width___ exp.time_
  1 omega -101.00  -52.00   1.0000    1.5000
omega____ theta____ kappa____ phi______ frames
    -      -33.5000  -57.0000  150.0000 49

#__ type_ start__ end____ width___ exp.time_
  2 omega  -65.00  -16.00   1.0000    1.5000
omega____ theta____ kappa____ phi______ frames
    -      -33.5000  -57.0000 -180.0000 49

#__ type_ start__ end____ width___ exp.time_
  3 omega   14.00   85.00   1.0000    1.5000
omega____ theta____ kappa____ phi______ frames
    -       36.4734   37.0000   90.0000 71

#__ type_ start__ end____ width___ exp.time_
  4 omega   73.00  104.00   1.0000    1.5000
omega____ theta____ kappa____ phi______ frames
    -       36.4734  178.0000 -120.0000 31

#__ type_ start__ end____ width___ exp.time_
  5 omega    0.00   67.00   1.0000    1.5000
omega____ theta____ kappa____ phi______ frames
    -       36.4734   19.0000 -180.0000 67

#__ type_ start__ end____ width___ exp.time_
  6 omega  -33.00   41.00   1.0000    1.5000
omega____ theta____ kappa____ phi______ frames
    -       36.4734  -37.0000  150.0000 74

#__ type_ start__ end____ width___ exp.time_
  7 omega   81.00  109.00   1.0000    1.5000
omega____ theta____ kappa____ phi______ frames
    -       36.4734   19.0000 -180.0000 28

#__ type_ start__ end____ width___ exp.time_
  8 omega  -32.00   24.00   1.0000    1.5000
omega____ theta____ kappa____ phi______ frames
    -       36.4734  -37.0000  -90.0000 56

#__ type_ start__ end____ width___ exp.time_
  9 omega   72.00   98.00   1.0000    1.5000
omega____ theta____ kappa____ phi______ frames
    -       36.4734   37.0000    0.0000 26

#__ type_ start__ end____ width___ exp.time_
 10 omega   40.00   90.00   1.0000   10.0000
omega____ theta____ kappa____ phi______ frames
    -      108.0000  -45.0000 -150.0000 50

#__ type_ start__ end____ width___ exp.time_
 11 omega  129.00  177.00   1.0000   10.0000
omega____ theta____ kappa____ phi______ frames
    -      108.0000   45.0000   60.0000 48

#__ type_ start__ end____ width___ exp.time_
 12 omega   89.00  163.00   1.0000   10.0000
omega____ theta____ kappa____ phi______ frames
    -      108.0000   61.0000  120.0000 74

#__ type_ start__ end____ width___ exp.time_
 13 omega   39.00   97.00   1.0000   10.0000
omega____ theta____ kappa____ phi______ frames
    -      108.0000  -45.0000  150.0000 58

#__ type_ start__ end____ width___ exp.time_
 14 omega   88.00  114.00   1.0000   10.0000
omega____ theta____ kappa____ phi______ frames
    -      108.0000   45.0000   60.0000 26

#__ type_ start__ end____ width___ exp.time_
 15 omega   45.00   91.00   1.0000   10.0000
omega____ theta____ kappa____ phi______ frames
    -      108.0000  -30.0000    0.0000 46

#__ type_ start__ end____ width___ exp.time_
 16 omega   46.00   98.00   1.0000   10.0000
omega____ theta____ kappa____ phi______ frames
    -      108.0000  -94.0000 -180.0000 52

#__ type_ start__ end____ width___ exp.time_
 17 omega   38.00   86.00   1.0000   10.0000
omega____ theta____ kappa____ phi______ frames
    -      108.0000  -30.0000  -60.0000 48

#__ type_ start__ end____ width___ exp.time_
 18 omega   42.00  142.00   1.0000   10.0000
omega____ theta____ kappa____ phi______ frames
    -      108.0000  -15.0000   90.0000 100
;
_diffrn_measurement_device 'four-circle diffractometer'
_diffrn_measurement_device_type 'Xcalibur, Eos, Gemini'
_diffrn_measurement_method '\w scans'
_diffrn_orient_matrix_UB_11 0.0171146000
_diffrn_orient_matrix_UB_12 0.0216219000
_diffrn_orient_matrix_UB_13 -0.1183425000
_diffrn_orient_matrix_UB_21 0.1288436000
_diffrn_orient_matrix_UB_22 0.0177159000
_diffrn_orient_matrix_UB_23 0.0649921000
_diffrn_orient_matrix_UB_31 0.0692402000
_diffrn_orient_matrix_UB_32 -0.0382716000
_diffrn_orient_matrix_UB_33 -0.0367425000
_diffrn_radiation_monochromator graphite
_diffrn_radiation_probe x-ray
_diffrn_radiation_type CuK\a
_diffrn_radiation_wavelength 1.54184
_diffrn_reflns_av_R_equivalents 0.0257
_diffrn_reflns_av_unetI/netI 0.0349
_diffrn_reflns_Laue_measured_fraction_full 1.000
_diffrn_reflns_Laue_measured_fraction_max 1.000
_diffrn_reflns_limit_h_max 12
_diffrn_reflns_limit_h_min -12
_diffrn_reflns_limit_k_max 24
_diffrn_reflns_limit_k_min -38
_diffrn_reflns_limit_l_max 12
_diffrn_reflns_limit_l_min -13
_diffrn_reflns_number 14939
_diffrn_reflns_point_group_measured_fraction_full 1.000
_diffrn_reflns_point_group_measured_fraction_max 1.000
_diffrn_reflns_theta_full 67.075
_diffrn_reflns_theta_max 67.075
_diffrn_reflns_theta_min 4.225
_diffrn_source 'Enhance (Cu) X-ray Source'
_exptl_absorpt_coefficient_mu 1.633
_exptl_absorpt_correction_T_max 1.00000
_exptl_absorpt_correction_T_min 0.93635
_exptl_absorpt_correction_type multi-scan
_exptl_absorpt_process_details
;
CrysAlisPro, Agilent Technologies,
Version 1.171.37.35 (release 13-08-2014 CrysAlis171 .NET)
(compiled Aug 13 2014,18:06:01)
Empirical absorption correction using spherical harmonics,
 implemented in SCALE3 ABSPACK scaling algorithm.
;
_exptl_crystal_colour yellow
_exptl_crystal_colour_primary yellow
_exptl_crystal_density_diffrn 1.205
_exptl_crystal_description prism
_exptl_crystal_F_000 1472
_exptl_crystal_size_max 0.25
_exptl_crystal_size_mid 0.17
_exptl_crystal_size_min 0.14
_refine_diff_density_max 0.212
_refine_diff_density_min -0.221
_refine_diff_density_rms 0.043
_refine_ls_extinction_method none
_refine_ls_goodness_of_fit_ref 1.020
_refine_ls_hydrogen_treatment constr
_refine_ls_matrix_type full
_refine_ls_number_parameters 439
_refine_ls_number_reflns 6814
_refine_ls_number_restraints 0
_refine_ls_restrained_S_all 1.020
_refine_ls_R_factor_all 0.0629
_refine_ls_R_factor_gt 0.0489
_refine_ls_shift/su_max 0.001
_refine_ls_shift/su_mean 0.000
_refine_ls_structure_factor_coef Fsqd
_refine_ls_weighting_details 'w=1/[\s^2^(Fo^2^)+(0.0868P)^2^+0.3635P] where P=(Fo^2^+2Fc^2^)/3'
_refine_ls_weighting_scheme calc
_refine_ls_wR_factor_gt 0.1388
_refine_ls_wR_factor_ref 0.1550
_reflns_Friedel_coverage 0.000
_reflns_number_gt 5326
_reflns_number_total 6814
_reflns_threshold_expression 'I > 2\s(I)'
_cod_data_source_file d0ob02575e4.cif
_cod_data_source_block 201808340
_cod_depositor_comments 'Adding full bibliography for 7157875--7157876.cif.'
_cod_original_cell_volume 3809.38(14)
_cod_database_code 7157875
_shelx_shelxl_version_number 2014/7
_chemical_oxdiff_formula C15H15O3N4S1
_shelx_space_group_comment
;
The symmetry employed for this shelxl refinement is uniquely defined
by the following loop, which should always be used as a source of
symmetry information in preference to the above space-group names.
They are only intended as comments.
;
_shelx_estimated_absorpt_t_max 0.804
_shelx_estimated_absorpt_t_min 0.686
_reflns_odcompleteness_completeness 99.93
_reflns_odcompleteness_iscentric 1
_reflns_odcompleteness_theta 66.97
_olex2_refinement_description
;
1. Fixed Uiso
 At 1.2 times of:
  All C(H) groups, All C(H,H) groups
 At 1.5 times of:
  All C(H,H,H) groups
2.a Secondary CH2 refined with riding coordinates:
 C8(H8A,H8B), C18(H18A,H18B), C8'(H8'A,H8'B), C18'(H18C,H18D)
2.b Aromatic/amide H refined with riding coordinates:
 C2(H2), C3(H3), C5(H5), C6(H6), C10(H10), C11(H11), C12(H12), C13(H13),
 C14(H14), C16(H16), C2'(H2'), C3'(H3'), C5'(H5'), C6'(H6'), C10'(H10'),
 C11'(H11'), C12'(H12'), C13'(H13'), C14'(H14'), C16'(H16')
2.c Idealised Me refined as rotating group:
 C7(H7A,H7B,H7C), C17(H17A,H17B,H17C), C19(H19A,H19B,H19C), C7'(H7'A,H7'B,
 H7'C), C17'(H17D,H17E,H17F), C19'(H19D,H19E,H19F)
;
_olex2_submission_special_instructions 'No special instructions were received'

loop_
_space_group_symop_operation_xyz
'x, y, z'
'-x, y+1/2, -z+1/2'
'-x, -y, -z'
'x, -y-1/2, z-1/2'

loop_
_atom_site_label
_atom_site_type_symbol
_atom_site_fract_x
_atom_site_fract_y
_atom_site_fract_z
_atom_site_U_iso_or_equiv
_atom_site_adp_type
_atom_site_occupancy
_atom_site_site_symmetry_order
_atom_site_calc_flag
_atom_site_refinement_flags_posn
_atom_site_refinement_flags_adp
_atom_site_refinement_flags_occupancy
_atom_site_disorder_assembly
_atom_site_disorder_group
C1 C 0.3453(2) 0.68649(7) 0.4426(2) 0.0539(5) Uani 1 1 d . . . . .
C2 C 0.2989(2) 0.64784(8) 0.4619(2) 0.0616(5) Uani 1 1 d . . . . .
H2 H 0.3114 0.6368 0.5398 0.074 Uiso 1 1 calc R . . . .
C3 C 0.2342(3) 0.62599(8) 0.3649(2) 0.0686(6) Uani 1 1 d . . . . .
H3 H 0.2019 0.6001 0.3781 0.082 Uiso 1 1 calc R . . . .
C4 C 0.2158(3) 0.64159(8) 0.2470(2) 0.0700(6) Uani 1 1 d . . . . .
C5 C 0.2630(3) 0.68038(8) 0.2307(2) 0.0691(6) Uani 1 1 d . . . . .
H5 H 0.2516 0.6914 0.1528 0.083 Uiso 1 1 calc R . . . .
C6 C 0.3265(2) 0.70315(7) 0.3269(2) 0.0616(5) Uani 1 1 d . . . . .
H6 H 0.3563 0.7294 0.3143 0.074 Uiso 1 1 calc R . . . .
C7 C 0.1463(4) 0.61672(12) 0.1405(3) 0.1069(12) Uani 1 1 d . . . . .
H7A H 0.0625 0.6280 0.1136 0.160 Uiso 1 1 calc GR . . . .
H7B H 0.1391 0.5887 0.1652 0.160 Uiso 1 1 calc GR . . . .
H7C H 0.1933 0.6178 0.0753 0.160 Uiso 1 1 calc GR . . . .
C8 C 0.6393(2) 0.71484(8) 0.4565(2) 0.0622(6) Uani 1 1 d . . . . .
H8A H 0.5982 0.7405 0.4268 0.075 Uiso 1 1 calc R . . . .
H8B H 0.6191 0.6945 0.3925 0.075 Uiso 1 1 calc R . . . .
C9 C 0.7818(2) 0.72106(7) 0.4864(2) 0.0554(5) Uani 1 1 d . . . . .
C10 C 0.8618(3) 0.70043(8) 0.4235(2) 0.0687(6) Uani 1 1 d . . . . .
H10 H 0.8281 0.6813 0.3644 0.082 Uiso 1 1 calc R . . . .
C11 C 0.9934(3) 0.70797(10) 0.4479(3) 0.0820(8) Uani 1 1 d . . . . .
H11 H 1.0466 0.6941 0.4042 0.098 Uiso 1 1 calc R . . . .
C12 C 1.0437(3) 0.73543(10) 0.5349(3) 0.0808(8) Uani 1 1 d . . . . .
H12 H 1.1313 0.7403 0.5511 0.097 Uiso 1 1 calc R . . . .
C13 C 0.9655(3) 0.75607(9) 0.5988(3) 0.0781(7) Uani 1 1 d . . . . .
H13 H 0.9998 0.7749 0.6585 0.094 Uiso 1 1 calc R . . . .
C14 C 0.8355(2) 0.74877(8) 0.5741(2) 0.0666(6) Uani 1 1 d . . . . .
H14 H 0.7830 0.7629 0.6179 0.080 Uiso 1 1 calc R . . . .
C15 C 0.6306(2) 0.66104(6) 0.60934(19) 0.0507(4) Uani 1 1 d . . . . .
C16 C 0.6938(2) 0.65522(8) 0.7210(2) 0.0633(6) Uani 1 1 d . . . . .
H16 H 0.7191 0.6285 0.7433 0.076 Uiso 1 1 calc R . . . .
C17 C 0.7280(3) 0.68828(10) 0.8149(2) 0.0815(8) Uani 1 1 d . . . . .
H17A H 0.6904 0.6821 0.8843 0.122 Uiso 1 1 calc GR . . . .
H17B H 0.6963 0.7143 0.7813 0.122 Uiso 1 1 calc GR . . . .
H17C H 0.8192 0.6897 0.8391 0.122 Uiso 1 1 calc GR . . . .
C18 C 0.6198(3) 0.59028(7) 0.5560(3) 0.0706(6) Uani 1 1 d . . . . .
H18A H 0.5728 0.5837 0.6199 0.085 Uiso 1 1 calc R . . . .
H18B H 0.7099 0.5854 0.5864 0.085 Uiso 1 1 calc R . . . .
C19 C 0.5741(4) 0.56412(9) 0.4467(3) 0.1033(12) Uani 1 1 d . . . . .
H19A H 0.5846 0.5356 0.4687 0.155 Uiso 1 1 calc GR . . . .
H19B H 0.6230 0.5703 0.3850 0.155 Uiso 1 1 calc GR . . . .
H19C H 0.4854 0.5697 0.4162 0.155 Uiso 1 1 calc GR . . . .
N1 N 0.58906(17) 0.70099(5) 0.56473(16) 0.0522(4) Uani 1 1 d . . . . .
O1 O 0.4261(2) 0.75611(5) 0.53937(19) 0.0794(5) Uani 1 1 d . . . . .
O2 O 0.40869(18) 0.69777(6) 0.67599(16) 0.0724(5) Uani 1 1 d . . . . .
O3 O 0.59946(16) 0.63240(5) 0.52046(14) 0.0607(4) Uani 1 1 d . . . . .
S1 S 0.43792(5) 0.71313(2) 0.56505(5) 0.05752(17) Uani 1 1 d . . . . .
C1' C 0.3696(2) 0.57003(7) 0.8598(2) 0.0580(5) Uani 1 1 d . . . . .
C2' C 0.3994(2) 0.61094(8) 0.8433(3) 0.0699(6) Uani 1 1 d . . . . .
H2' H 0.3741 0.6233 0.7678 0.084 Uiso 1 1 calc R . . . .
C3' C 0.4661(3) 0.63317(9) 0.9383(3) 0.0769(7) Uani 1 1 d . . . . .
H3' H 0.4850 0.6606 0.9262 0.092 Uiso 1 1 calc R . . . .
C4' C 0.5060(3) 0.61595(9) 1.0513(3) 0.0750(7) Uani 1 1 d . . . . .
C5' C 0.4767(3) 0.57481(9) 1.0662(2) 0.0775(7) Uani 1 1 d . . . . .
H5' H 0.5043 0.5624 1.1413 0.093 Uiso 1 1 calc R . . . .
C6' C 0.4081(2) 0.55193(8) 0.9732(2) 0.0668(6) Uani 1 1 d . . . . .
H6' H 0.3876 0.5247 0.9859 0.080 Uiso 1 1 calc R . . . .
C7' C 0.5807(4) 0.64077(13) 1.1548(4) 0.1133(12) Uani 1 1 d . . . . .
H7'A H 0.5760 0.6694 1.1338 0.170 Uiso 1 1 calc GR . . . .
H7'B H 0.6684 0.6321 1.1697 0.170 Uiso 1 1 calc GR . . . .
H7'C H 0.5452 0.6366 1.2266 0.170 Uiso 1 1 calc GR . . . .
C8' C 0.0831(2) 0.53451(8) 0.8593(2) 0.0631(6) Uani 1 1 d . . . . .
H8'A H 0.1082 0.5541 0.9247 0.076 Uiso 1 1 calc R . . . .
H8'B H 0.1247 0.5085 0.8837 0.076 Uiso 1 1 calc R . . . .
C9' C -0.0592(2) 0.52887(7) 0.8370(2) 0.0592(5) Uani 1 1 d . . . . .
C10' C -0.1349(3) 0.55095(9) 0.9004(3) 0.0762(7) Uani 1 1 d . . . . .
H10' H -0.0980 0.5701 0.9580 0.091 Uiso 1 1 calc R . . . .
C11' C -0.2671(3) 0.54484(11) 0.8793(4) 0.0957(11) Uani 1 1 d . . . . .
H11' H -0.3175 0.5598 0.9232 0.115 Uiso 1 1 calc R . . . .
C12' C -0.3222(3) 0.51733(11) 0.7954(4) 0.0947(10) Uani 1 1 d . . . . .
H12' H -0.4102 0.5134 0.7816 0.114 Uiso 1 1 calc R . . . .
C13' C -0.2486(3) 0.49537(10) 0.7310(4) 0.0972(10) Uani 1 1 d . . . . .
H13' H -0.2863 0.4765 0.6729 0.117 Uiso 1 1 calc R . . . .
C14' C -0.1179(3) 0.50117(8) 0.7520(3) 0.0819(8) Uani 1 1 d . . . . .
H14' H -0.0684 0.4860 0.7076 0.098 Uiso 1 1 calc R . . . .
C15' C 0.0721(2) 0.58840(6) 0.70265(19) 0.0526(5) Uani 1 1 d . . . . .
C16' C 0.0044(3) 0.59292(8) 0.5921(2) 0.0655(6) Uani 1 1 d . . . . .
H16' H -0.0286 0.6189 0.5704 0.079 Uiso 1 1 calc R . . . .
C17' C -0.0235(3) 0.55956(10) 0.4991(3) 0.0871(9) Uani 1 1 d . . . . .
H17D H 0.0280 0.5359 0.5261 0.131 Uiso 1 1 calc GR . . . .
H17E H -0.0042 0.5691 0.4234 0.131 Uiso 1 1 calc GR . . . .
H17F H -0.1123 0.5522 0.4881 0.131 Uiso 1 1 calc GR . . . .
C18' C 0.0785(3) 0.65966(7) 0.7493(3) 0.0739(7) Uani 1 1 d . . . . .
H18C H -0.0125 0.6644 0.7239 0.089 Uiso 1 1 calc R . . . .
H18D H 0.1199 0.6649 0.6807 0.089 Uiso 1 1 calc R . . . .
C19' C 0.1308(4) 0.68757(9) 0.8511(3) 0.1004(11) Uani 1 1 d . . . . .
H19D H 0.0829 0.6844 0.9151 0.151 Uiso 1 1 calc GR . . . .
H19E H 0.1247 0.7155 0.8229 0.151 Uiso 1 1 calc GR . . . .
H19F H 0.2188 0.6808 0.8810 0.151 Uiso 1 1 calc GR . . . .
N1' N 0.12490(18) 0.54972(5) 0.74755(16) 0.0534(4) Uani 1 1 d . . . . .
O1' O 0.3009(2) 0.49939(5) 0.76565(19) 0.0813(5) Uani 1 1 d . . . . .
O2' O 0.29703(18) 0.55893(6) 0.62833(16) 0.0765(5) Uani 1 1 d . . . . .
O3' O 0.10065(17) 0.61791(5) 0.78951(14) 0.0624(4) Uani 1 1 d . . . . .
S1' S 0.27747(6) 0.54196(2) 0.74098(5) 0.05975(17) Uani 1 1 d . . . . .

loop_
_atom_site_aniso_label
_atom_site_aniso_U_11
_atom_site_aniso_U_22
_atom_site_aniso_U_33
_atom_site_aniso_U_23
_atom_site_aniso_U_13
_atom_site_aniso_U_12
C1 0.0487(10) 0.0503(10) 0.0650(12) 0.0045(9) 0.0163(9) 0.0065(8)
C2 0.0587(12) 0.0631(13) 0.0639(13) 0.0113(11) 0.0137(10) 0.0007(10)
C3 0.0678(14) 0.0584(13) 0.0782(15) 0.0062(11) 0.0099(12) -0.0058(11)
C4 0.0652(14) 0.0700(15) 0.0716(15) 0.0004(12) 0.0043(12) 0.0030(12)
C5 0.0715(15) 0.0732(15) 0.0603(13) 0.0157(12) 0.0060(11) 0.0078(12)
C6 0.0568(12) 0.0542(12) 0.0737(14) 0.0159(11) 0.0120(11) 0.0040(10)
C7 0.121(3) 0.099(2) 0.090(2) -0.0083(19) -0.011(2) -0.018(2)
C8 0.0614(13) 0.0677(13) 0.0586(12) 0.0110(10) 0.0139(10) -0.0076(10)
C9 0.0559(12) 0.0536(11) 0.0589(12) 0.0138(9) 0.0165(9) -0.0008(9)
C10 0.0744(16) 0.0674(14) 0.0675(14) 0.0096(12) 0.0215(12) 0.0079(12)
C11 0.0714(16) 0.0899(19) 0.0923(19) 0.0246(16) 0.0349(15) 0.0202(15)
C12 0.0587(14) 0.0897(19) 0.093(2) 0.0282(16) 0.0126(14) -0.0040(14)
C13 0.0720(16) 0.0760(16) 0.0833(17) 0.0083(14) 0.0065(14) -0.0182(13)
C14 0.0645(14) 0.0624(13) 0.0753(15) 0.0025(12) 0.0188(12) -0.0067(11)
C15 0.0526(11) 0.0482(10) 0.0529(11) -0.0027(9) 0.0140(9) -0.0023(8)
C16 0.0691(14) 0.0610(13) 0.0581(12) -0.0009(10) 0.0071(10) 0.0001(11)
C17 0.0897(19) 0.094(2) 0.0583(14) -0.0149(13) 0.0071(13) -0.0102(16)
C18 0.0821(17) 0.0510(12) 0.0775(15) -0.0047(11) 0.0120(13) 0.0058(11)
C19 0.129(3) 0.0580(15) 0.113(3) -0.0241(16) -0.004(2) 0.0031(17)
N1 0.0557(10) 0.0464(9) 0.0564(9) 0.0013(7) 0.0151(8) -0.0040(7)
O1 0.0909(13) 0.0486(9) 0.0981(13) -0.0087(9) 0.0160(10) 0.0128(8)
O2 0.0729(11) 0.0850(12) 0.0655(10) -0.0042(9) 0.0285(8) 0.0027(9)
O3 0.0728(10) 0.0491(8) 0.0572(8) -0.0058(6) 0.0044(7) 0.0020(7)
S1 0.0602(3) 0.0500(3) 0.0651(3) -0.0040(2) 0.0186(2) 0.0049(2)
C1' 0.0510(11) 0.0564(12) 0.0707(13) 0.0095(10) 0.0222(10) 0.0071(9)
C2' 0.0657(14) 0.0675(14) 0.0760(15) 0.0183(12) 0.0114(12) -0.0038(11)
C3' 0.0721(16) 0.0631(14) 0.0942(19) 0.0082(13) 0.0126(14) -0.0113(12)
C4' 0.0649(15) 0.0804(17) 0.0793(16) -0.0012(14) 0.0122(12) -0.0017(13)
C5' 0.0843(18) 0.0831(18) 0.0638(14) 0.0127(13) 0.0105(13) 0.0062(14)
C6' 0.0690(14) 0.0605(13) 0.0739(15) 0.0159(11) 0.0208(12) 0.0073(11)
C7' 0.109(3) 0.121(3) 0.102(2) -0.017(2) -0.003(2) -0.016(2)
C8' 0.0663(14) 0.0617(13) 0.0634(13) 0.0119(10) 0.0180(11) -0.0020(10)
C9' 0.0647(13) 0.0488(11) 0.0695(13) 0.0145(10) 0.0270(11) 0.0020(9)
C10' 0.0887(19) 0.0720(15) 0.0760(16) 0.0071(13) 0.0363(14) 0.0083(14)
C11' 0.086(2) 0.097(2) 0.118(3) 0.031(2) 0.057(2) 0.0271(18)
C12' 0.0645(16) 0.090(2) 0.134(3) 0.043(2) 0.0302(18) 0.0033(15)
C13' 0.0786(19) 0.0753(18) 0.136(3) 0.0015(19) 0.0150(19) -0.0201(15)
C14' 0.0754(17) 0.0631(15) 0.114(2) -0.0135(15) 0.0340(16) -0.0088(13)
C15' 0.0589(12) 0.0437(10) 0.0582(11) 0.0020(9) 0.0182(9) 0.0013(8)
C16' 0.0745(15) 0.0573(12) 0.0640(13) 0.0022(11) 0.0109(11) 0.0022(11)
C17' 0.104(2) 0.0847(19) 0.0689(16) -0.0117(14) 0.0068(15) -0.0049(17)
C18' 0.0966(19) 0.0490(12) 0.0752(15) -0.0020(11) 0.0137(14) 0.0131(12)
C19' 0.143(3) 0.0568(15) 0.093(2) -0.0126(14) 0.001(2) 0.0137(17)
N1' 0.0585(10) 0.0449(9) 0.0600(10) 0.0060(7) 0.0194(8) 0.0010(7)
O1' 0.0883(13) 0.0553(9) 0.1021(14) -0.0075(9) 0.0225(11) 0.0210(9)
O2' 0.0748(11) 0.0954(13) 0.0667(10) 0.0015(9) 0.0323(9) 0.0025(10)
O3' 0.0783(10) 0.0482(8) 0.0597(8) -0.0020(7) 0.0102(8) 0.0071(7)
S1' 0.0613(3) 0.0547(3) 0.0677(3) 0.0000(2) 0.0238(3) 0.0084(2)

loop_
_atom_type_symbol
_atom_type_description
_atom_type_scat_dispersion_real
_atom_type_scat_dispersion_imag
_atom_type_scat_source
C C 0.0181 0.0091 'International Tables Vol C Tables 4.2.6.8 and 6.1.1.4'
H H 0.0000 0.0000 'International Tables Vol C Tables 4.2.6.8 and 6.1.1.4'
N N 0.0311 0.0180 'International Tables Vol C Tables 4.2.6.8 and 6.1.1.4'
O O 0.0492 0.0322 'International Tables Vol C Tables 4.2.6.8 and 6.1.1.4'
S S 0.3331 0.5567 'International Tables Vol C Tables 4.2.6.8 and 6.1.1.4'

loop_
_geom_angle_atom_site_label_1
_geom_angle_atom_site_label_2
_geom_angle_atom_site_label_3
_geom_angle
_geom_angle_site_symmetry_1
_geom_angle_site_symmetry_3
_geom_angle_publ_flag
C2 C1 C6 120.6(2) . . ?
C2 C1 S1 119.28(18) . . ?
C6 C1 S1 120.00(17) . . ?
C1 C2 H2 120.4 . . ?
C3 C2 C1 119.2(2) . . ?
C3 C2 H2 120.4 . . ?
C2 C3 H3 119.2 . . ?
C2 C3 C4 121.6(2) . . ?
C4 C3 H3 119.2 . . ?
C3 C4 C7 120.9(3) . . ?
C5 C4 C3 117.8(2) . . ?
C5 C4 C7 121.2(3) . . ?
C4 C5 H5 119.2 . . ?
C6 C5 C4 121.6(2) . . ?
C6 C5 H5 119.2 . . ?
C1 C6 H6 120.4 . . ?
C5 C6 C1 119.2(2) . . ?
C5 C6 H6 120.4 . . ?
C4 C7 H7A 109.5 . . ?
C4 C7 H7B 109.5 . . ?
C4 C7 H7C 109.5 . . ?
H7A C7 H7B 109.5 . . ?
H7A C7 H7C 109.5 . . ?
H7B C7 H7C 109.5 . . ?
H8A C8 H8B 108.0 . . ?
C9 C8 H8A 109.4 . . ?
C9 C8 H8B 109.4 . . ?
N1 C8 H8A 109.4 . . ?
N1 C8 H8B 109.4 . . ?
N1 C8 C9 111.07(18) . . ?
C10 C9 C8 121.0(2) . . ?
C10 C9 C14 118.0(2) . . ?
C14 C9 C8 121.0(2) . . ?
C9 C10 H10 119.7 . . ?
C9 C10 C11 120.5(3) . . ?
C11 C10 H10 119.7 . . ?
C10 C11 H11 119.9 . . ?
C12 C11 C10 120.2(3) . . ?
C12 C11 H11 119.9 . . ?
C11 C12 H12 120.0 . . ?
C11 C12 C13 120.1(3) . . ?
C13 C12 H12 120.0 . . ?
C12 C13 H13 120.2 . . ?
C12 C13 C14 119.6(3) . . ?
C14 C13 H13 120.2 . . ?
C9 C14 C13 121.6(3) . . ?
C9 C14 H14 119.2 . . ?
C13 C14 H14 119.2 . . ?
C16 C15 N1 122.1(2) . . ?
C16 C15 O3 127.5(2) . . ?
O3 C15 N1 110.34(17) . . ?
C15 C16 H16 117.4 . . ?
C15 C16 C17 125.2(2) . . ?
C17 C16 H16 117.4 . . ?
C16 C17 H17A 109.5 . . ?
C16 C17 H17B 109.5 . . ?
C16 C17 H17C 109.5 . . ?
H17A C17 H17B 109.5 . . ?
H17A C17 H17C 109.5 . . ?
H17B C17 H17C 109.5 . . ?
H18A C18 H18B 108.5 . . ?
C19 C18 H18A 110.1 . . ?
C19 C18 H18B 110.1 . . ?
O3 C18 H18A 110.1 . . ?
O3 C18 H18B 110.1 . . ?
O3 C18 C19 107.8(2) . . ?
C18 C19 H19A 109.5 . . ?
C18 C19 H19B 109.5 . . ?
C18 C19 H19C 109.5 . . ?
H19A C19 H19B 109.5 . . ?
H19A C19 H19C 109.5 . . ?
H19B C19 H19C 109.5 . . ?
C8 N1 S1 115.25(15) . . ?
C15 N1 C8 115.21(18) . . ?
C15 N1 S1 116.90(14) . . ?
C15 O3 C18 116.58(18) . . ?
N1 S1 C1 106.57(10) . . ?
O1 S1 C1 107.93(11) . . ?
O1 S1 N1 106.39(11) . . ?
O2 S1 C1 109.02(11) . . ?
O2 S1 N1 106.70(10) . . ?
O2 S1 O1 119.52(12) . . ?
C2' C1' C6' 119.4(2) . . ?
C2' C1' S1' 120.42(19) . . ?
C6' C1' S1' 120.09(19) . . ?
C1' C2' H2' 120.0 . . ?
C3' C2' C1' 120.0(2) . . ?
C3' C2' H2' 120.0 . . ?
C2' C3' H3' 119.1 . . ?
C2' C3' C4' 121.8(3) . . ?
C4' C3' H3' 119.1 . . ?
C3' C4' C5' 117.6(3) . . ?
C3' C4' C7' 121.1(3) . . ?
C5' C4' C7' 121.3(3) . . ?
C4' C5' H5' 119.0 . . ?
C6' C5' C4' 121.9(2) . . ?
C6' C5' H5' 119.0 . . ?
C1' C6' H6' 120.4 . . ?
C5' C6' C1' 119.3(2) . . ?
C5' C6' H6' 120.4 . . ?
C4' C7' H7'A 109.5 . . ?
C4' C7' H7'B 109.5 . . ?
C4' C7' H7'C 109.5 . . ?
H7'A C7' H7'B 109.5 . . ?
H7'A C7' H7'C 109.5 . . ?
H7'B C7' H7'C 109.5 . . ?
H8'A C8' H8'B 108.1 . . ?
C9' C8' H8'A 109.5 . . ?
C9' C8' H8'B 109.5 . . ?
N1' C8' H8'A 109.5 . . ?
N1' C8' H8'B 109.5 . . ?
N1' C8' C9' 110.52(19) . . ?
C10' C9' C8' 121.5(3) . . ?
C10' C9' C14' 117.8(3) . . ?
C14' C9' C8' 120.7(2) . . ?
C9' C10' H10' 119.7 . . ?
C9' C10' C11' 120.5(3) . . ?
C11' C10' H10' 119.7 . . ?
C10' C11' H11' 119.8 . . ?
C12' C11' C10' 120.4(3) . . ?
C12' C11' H11' 119.8 . . ?
C11' C12' H12' 120.1 . . ?
C11' C12' C13' 119.8(3) . . ?
C13' C12' H12' 120.1 . . ?
C12' C13' H13' 120.0 . . ?
C12' C13' C14' 119.9(3) . . ?
C14' C13' H13' 120.0 . . ?
C9' C14' C13' 121.5(3) . . ?
C9' C14' H14' 119.3 . . ?
C13' C14' H14' 119.3 . . ?
C16' C15' N1' 122.6(2) . . ?
C16' C15' O3' 127.1(2) . . ?
O3' C15' N1' 110.32(18) . . ?
C15' C16' H16' 117.4 . . ?
C15' C16' C17' 125.2(2) . . ?
C17' C16' H16' 117.4 . . ?
C16' C17' H17D 109.5 . . ?
C16' C17' H17E 109.5 . . ?
C16' C17' H17F 109.5 . . ?
H17D C17' H17E 109.5 . . ?
H17D C17' H17F 109.5 . . ?
H17E C17' H17F 109.5 . . ?
H18C C18' H18D 108.3 . . ?
C19' C18' H18C 109.9 . . ?
C19' C18' H18D 109.9 . . ?
O3' C18' H18C 109.9 . . ?
O3' C18' H18D 109.9 . . ?
O3' C18' C19' 108.7(2) . . ?
C18' C19' H19D 109.5 . . ?
C18' C19' H19E 109.5 . . ?
C18' C19' H19F 109.5 . . ?
H19D C19' H19E 109.5 . . ?
H19D C19' H19F 109.5 . . ?
H19E C19' H19F 109.5 . . ?
C8' N1' S1' 115.75(15) . . ?
C15' N1' C8' 115.38(18) . . ?
C15' N1' S1' 116.25(14) . . ?
C15' O3' C18' 116.13(18) . . ?
N1' S1' C1' 107.56(10) . . ?
O1' S1' C1' 107.72(12) . . ?
O1' S1' N1' 106.07(11) . . ?
O1' S1' O2' 119.89(13) . . ?
O2' S1' C1' 108.48(12) . . ?
O2' S1' N1' 106.54(10) . . ?

loop_
_geom_bond_atom_site_label_1
_geom_bond_atom_site_label_2
_geom_bond_distance
_geom_bond_site_symmetry_2
_geom_bond_publ_flag
C1 C2 1.381(3) . ?
C1 C6 1.384(3) . ?
C1 S1 1.762(2) . ?
C2 H2 0.9300 . ?
C2 C3 1.373(4) . ?
C3 H3 0.9300 . ?
C3 C4 1.394(4) . ?
C4 C5 1.382(4) . ?
C4 C7 1.516(4) . ?
C5 H5 0.9300 . ?
C5 C6 1.377(4) . ?
C6 H6 0.9300 . ?
C7 H7A 0.9600 . ?
C7 H7B 0.9600 . ?
C7 H7C 0.9600 . ?
C8 H8A 0.9700 . ?
C8 H8B 0.9700 . ?
C8 C9 1.506(3) . ?
C8 N1 1.483(3) . ?
C9 C10 1.376(3) . ?
C9 C14 1.377(3) . ?
C10 H10 0.9300 . ?
C10 C11 1.399(4) . ?
C11 H11 0.9300 . ?
C11 C12 1.357(5) . ?
C12 H12 0.9300 . ?
C12 C13 1.369(4) . ?
C13 H13 0.9300 . ?
C13 C14 1.381(4) . ?
C14 H14 0.9300 . ?
C15 C16 1.320(3) . ?
C15 N1 1.431(3) . ?
C15 O3 1.358(3) . ?
C16 H16 0.9300 . ?
C16 C17 1.500(3) . ?
C17 H17A 0.9600 . ?
C17 H17B 0.9600 . ?
C17 H17C 0.9600 . ?
C18 H18A 0.9700 . ?
C18 H18B 0.9700 . ?
C18 C19 1.496(4) . ?
C18 O3 1.431(3) . ?
C19 H19A 0.9600 . ?
C19 H19B 0.9600 . ?
C19 H19C 0.9600 . ?
N1 S1 1.6575(19) . ?
O1 S1 1.4269(18) . ?
O2 S1 1.4261(18) . ?
C1' C2' 1.387(3) . ?
C1' C6' 1.391(3) . ?
C1' S1' 1.756(3) . ?
C2' H2' 0.9300 . ?
C2' C3' 1.371(4) . ?
C3' H3' 0.9300 . ?
C3' C4' 1.377(4) . ?
C4' C5' 1.390(4) . ?
C4' C7' 1.512(4) . ?
C5' H5' 0.9300 . ?
C5' C6' 1.375(4) . ?
C6' H6' 0.9300 . ?
C7' H7'A 0.9600 . ?
C7' H7'B 0.9600 . ?
C7' H7'C 0.9600 . ?
C8' H8'A 0.9700 . ?
C8' H8'B 0.9700 . ?
C8' C9' 1.501(3) . ?
C8' N1' 1.488(3) . ?
C9' C10' 1.372(4) . ?
C9' C14' 1.374(4) . ?
C10' H10' 0.9300 . ?
C10' C11' 1.398(5) . ?
C11' H11' 0.9300 . ?
C11' C12' 1.350(5) . ?
C12' H12' 0.9300 . ?
C12' C13' 1.361(5) . ?
C13' H13' 0.9300 . ?
C13' C14' 1.381(4) . ?
C14' H14' 0.9300 . ?
C15' C16' 1.321(3) . ?
C15' N1' 1.430(3) . ?
C15' O3' 1.360(3) . ?
C16' H16' 0.9300 . ?
C16' C17' 1.495(4) . ?
C17' H17D 0.9600 . ?
C17' H17E 0.9600 . ?
C17' H17F 0.9600 . ?
C18' H18C 0.9700 . ?
C18' H18D 0.9700 . ?
C18' C19' 1.482(4) . ?
C18' O3' 1.435(3) . ?
C19' H19D 0.9600 . ?
C19' H19E 0.9600 . ?
C19' H19F 0.9600 . ?
N1' S1' 1.6590(19) . ?
O1' S1' 1.4235(18) . ?
O2' S1' 1.4276(19) . ?

loop_
_geom_torsion_atom_site_label_1
_geom_torsion_atom_site_label_2
_geom_torsion_atom_site_label_3
_geom_torsion_atom_site_label_4
_geom_torsion
_geom_torsion_site_symmetry_1
_geom_torsion_site_symmetry_2
_geom_torsion_site_symmetry_3
_geom_torsion_site_symmetry_4
_geom_torsion_publ_flag
C1 C2 C3 C4 1.0(4) . . . . ?
C2 C1 C6 C5 -1.2(4) . . . . ?
C2 C1 S1 N1 91.3(2) . . . . ?
C2 C1 S1 O1 -154.72(19) . . . . ?
C2 C1 S1 O2 -23.5(2) . . . . ?
C2 C3 C4 C5 -1.1(4) . . . . ?
C2 C3 C4 C7 178.8(3) . . . . ?
C3 C4 C5 C6 0.1(4) . . . . ?
C4 C5 C6 C1 1.1(4) . . . . ?
C6 C1 C2 C3 0.2(4) . . . . ?
C6 C1 S1 N1 -84.5(2) . . . . ?
C6 C1 S1 O1 29.4(2) . . . . ?
C6 C1 S1 O2 160.68(19) . . . . ?
C7 C4 C5 C6 -179.9(3) . . . . ?
C8 C9 C10 C11 176.8(2) . . . . ?
C8 C9 C14 C13 -177.1(2) . . . . ?
C8 N1 S1 C1 64.36(18) . . . . ?
C8 N1 S1 O1 -50.62(19) . . . . ?
C8 N1 S1 O2 -179.27(16) . . . . ?
C9 C8 N1 C15 -66.0(2) . . . . ?
C9 C8 N1 S1 153.15(16) . . . . ?
C9 C10 C11 C12 0.7(4) . . . . ?
C10 C9 C14 C13 0.3(4) . . . . ?
C10 C11 C12 C13 -0.4(4) . . . . ?
C11 C12 C13 C14 0.0(4) . . . . ?
C12 C13 C14 C9 0.1(4) . . . . ?
C14 C9 C10 C11 -0.7(4) . . . . ?
C15 N1 S1 C1 -75.76(17) . . . . ?
C15 N1 S1 O1 169.26(16) . . . . ?
C15 N1 S1 O2 40.61(18) . . . . ?
C16 C15 N1 C8 121.0(2) . . . . ?
C16 C15 N1 S1 -98.8(2) . . . . ?
C16 C15 O3 C18 10.3(4) . . . . ?
C19 C18 O3 C15 177.5(2) . . . . ?
N1 C8 C9 C10 123.1(2) . . . . ?
N1 C8 C9 C14 -59.5(3) . . . . ?
N1 C15 C16 C17 1.1(4) . . . . ?
N1 C15 O3 C18 -171.98(19) . . . . ?
O3 C15 C16 C17 178.6(2) . . . . ?
O3 C15 N1 C8 -56.9(2) . . . . ?
O3 C15 N1 S1 83.3(2) . . . . ?
S1 C1 C2 C3 -175.58(19) . . . . ?
S1 C1 C6 C5 174.56(19) . . . . ?
C1' C2' C3' C4' 0.4(4) . . . . ?
C2' C1' C6' C5' -1.0(4) . . . . ?
C2' C1' S1' N1' -87.0(2) . . . . ?
C2' C1' S1' O1' 159.0(2) . . . . ?
C2' C1' S1' O2' 27.8(2) . . . . ?
C2' C3' C4' C5' 0.3(5) . . . . ?
C2' C3' C4' C7' 179.3(3) . . . . ?
C3' C4' C5' C6' -1.4(5) . . . . ?
C4' C5' C6' C1' 1.7(4) . . . . ?
C6' C1' C2' C3' 0.0(4) . . . . ?
C6' C1' S1' N1' 89.8(2) . . . . ?
C6' C1' S1' O1' -24.1(2) . . . . ?
C6' C1' S1' O2' -155.29(19) . . . . ?
C7' C4' C5' C6' 179.6(3) . . . . ?
C8' C9' C10' C11' -179.2(2) . . . . ?
C8' C9' C14' C13' 179.5(3) . . . . ?
C8' N1' S1' C1' -63.43(18) . . . . ?
C8' N1' S1' O1' 51.62(19) . . . . ?
C8' N1' S1' O2' -179.59(17) . . . . ?
C9' C8' N1' C15' 60.2(3) . . . . ?
C9' C8' N1' S1' -159.20(16) . . . . ?
C9' C10' C11' C12' -0.5(5) . . . . ?
C10' C9' C14' C13' -0.4(4) . . . . ?
C10' C11' C12' C13' 0.0(5) . . . . ?
C11' C12' C13' C14' 0.3(5) . . . . ?
C12' C13' C14' C9' -0.1(5) . . . . ?
C14' C9' C10' C11' 0.6(4) . . . . ?
C15' N1' S1' C1' 76.79(18) . . . . ?
C15' N1' S1' O1' -168.16(17) . . . . ?
C15' N1' S1' O2' -39.37(19) . . . . ?
C16' C15' N1' C8' -121.5(3) . . . . ?
C16' C15' N1' S1' 98.1(2) . . . . ?
C16' C15' O3' C18' -14.2(4) . . . . ?
C19' C18' O3' C15' -172.3(3) . . . . ?
N1' C8' C9' C10' -118.0(2) . . . . ?
N1' C8' C9' C14' 62.1(3) . . . . ?
N1' C15' C16' C17' -1.7(4) . . . . ?
N1' C15' O3' C18' 166.8(2) . . . . ?
O3' C15' C16' C17' 179.4(3) . . . . ?
O3' C15' N1' C8' 57.6(2) . . . . ?
O3' C15' N1' S1' -82.8(2) . . . . ?
S1' C1' C2' C3' 176.8(2) . . . . ?
S1' C1' C6' C5' -177.9(2) . . . . ?
